data_4325635
loop_
_publ_author_name
'Galina V. Romanenko'
'Ksenia Yu. Maryunina'
'Artem S. Bogomyakov'
'Renad Z. Sagdeev'
'Victor I. Ovcharenko'

_publ_section_title
;
 Relationship between the Thermally Induced Reorientations of Aromatic
 Solvate Molecules in Cu(hfac)2- Nitroxide Breathing Crystals and the
 Character of the Magnetic Anomaly
;
_journal_name_full 'Inorganic Chemistry'
_journal_page_first 6597
_journal_page_last 6609
_journal_paper_doi 10.1021/ic200444e
_journal_volume 50
_journal_year 2011
_chemical_formula_sum 'C28 H29 Cu F12 N4 O6'
_chemical_formula_weight 809.09
_chemical_name_systematic
; 
 ? 
;
_space_group_IT_number 2
_symmetry_cell_setting triclinic
_symmetry_space_group_name_Hall '-P 1'
_symmetry_space_group_name_H-M 'P -1'
_atom_sites_solution_hydrogens geom
_atom_sites_solution_primary direct
_atom_sites_solution_secondary difmap
_audit_creation_method SHELXL-97
_cell_angle_alpha 99.786(7)
_cell_angle_beta 102.676(7)
_cell_angle_gamma 105.022(7)
_cell_formula_units_Z 2
_cell_length_a 10.419(4)
_cell_length_b 13.175(6)
_cell_length_c 14.122(6)
_cell_measurement_reflns_used 2578
_cell_measurement_temperature 180(2)
_cell_measurement_theta_max 20.50
_cell_measurement_theta_min 2.50
_cell_volume 1772.9(13)
_computing_cell_refinement 'Bruker SMART'
_computing_data_collection 'Bruker SMART'
_computing_data_reduction 'Bruker SAINT'
_computing_molecular_graphics 'Bruker SHELXTL'
_computing_publication_material 'Bruker SHELXTL'
_computing_structure_refinement 'SHELXL-97 (Sheldrick, 1997)'
_computing_structure_solution 'SHELXS-97 (Sheldrick, 1990)'
_diffrn_ambient_temperature 180(2)
_diffrn_measured_fraction_theta_full 0.982
_diffrn_measured_fraction_theta_max 0.982
_diffrn_measurement_device_type 'CCD area detector'
_diffrn_measurement_method 'phi and omega scans'
_diffrn_radiation_monochromator graphite
_diffrn_radiation_source 'fine-focus sealed tube'
_diffrn_radiation_type MoK\a
_diffrn_radiation_wavelength 0.71073
_diffrn_reflns_av_R_equivalents 0.0949
_diffrn_reflns_av_sigmaI/netI 0.1047
_diffrn_reflns_limit_h_max 11
_diffrn_reflns_limit_h_min -11
_diffrn_reflns_limit_k_max 14
_diffrn_reflns_limit_k_min -14
_diffrn_reflns_limit_l_max 15
_diffrn_reflns_limit_l_min -15
_diffrn_reflns_number 13724
_diffrn_reflns_theta_full 23.66
_diffrn_reflns_theta_max 23.66
_diffrn_reflns_theta_min 1.96
_exptl_absorpt_coefficient_mu 0.723
_exptl_absorpt_correction_type none
_exptl_crystal_colour dark
_exptl_crystal_density_diffrn 1.516
_exptl_crystal_description prizm
_exptl_crystal_F_000 820
_refine_diff_density_max 0.576
_refine_diff_density_min -0.562
_refine_diff_density_rms 0.073
_refine_ls_extinction_method none
_refine_ls_goodness_of_fit_ref 0.983
_refine_ls_hydrogen_treatment constr
_refine_ls_matrix_type full
_refine_ls_number_parameters 480
_refine_ls_number_reflns 5249
_refine_ls_number_restraints 0
_refine_ls_restrained_S_all 0.983
_refine_ls_R_factor_all 0.1091
_refine_ls_R_factor_gt 0.0675
_refine_ls_shift/su_max 0.003
_refine_ls_shift/su_mean 0.001
_refine_ls_structure_factor_coef Fsqd
_refine_ls_weighting_details 'calc w=1/[\s^2^(Fo^2^)+(0.0893P)^2^+0.0000P] where P=(Fo^2^+2Fc^2^)/3'
_refine_ls_weighting_scheme calc
_refine_ls_wR_factor_gt 0.1639
_refine_ls_wR_factor_ref 0.1803
_reflns_number_gt 3257
_reflns_number_total 5249
_reflns_threshold_expression >2sigma(I)
_cod_data_source_file ic200444e_si_002_40.cif
_cod_data_source_block styr180
_cod_database_code 4325635

loop_
_symmetry_equiv_pos_as_xyz
'x, y, z'
'-x, -y, -z'

loop_
_atom_site_label
_atom_site_type_symbol
_atom_site_fract_x
_atom_site_fract_y
_atom_site_fract_z
_atom_site_U_iso_or_equiv
_atom_site_adp_type
_atom_site_occupancy
_atom_site_symmetry_multiplicity
_atom_site_calc_flag
_atom_site_refinement_flags
Cu1 Cu 0.5000 1.0000 -0.5000 0.0437(3) Uani 1 2 d S
O1 O 0.3463(4) 0.8528(3) -0.5380(3) 0.0583(11) Uani 1 1 d .
C1 C 0.1483(9) 0.7183(7) -0.5386(6) 0.071(2) Uani 1 1 d .
F1 F 0.229(3) 0.643(3) -0.516(2) 0.082(6) Uani 0.50 1 d P
F2 F 0.088(2) 0.696(2) -0.6459(15) 0.086(5) Uani 0.50 1 d P
F3 F 0.0468(5) 0.6983(3) -0.4925(4) 0.1000(15) Uani 1 1 d .
F1A F 0.212(4) 0.660(3) -0.526(3) 0.121(11) Uani 0.50 1 d P
F2A F 0.074(3) 0.678(3) -0.622(2) 0.139(10) Uani 0.50 1 d P
C2 C 0.2377(7) 0.8380(5) -0.5096(5) 0.0536(16) Uani 1 1 d .
C3 C 0.1905(6) 0.9150(5) -0.4595(5) 0.0564(17) Uani 1 1 d .
H3A H 0.1087 0.8913 -0.4395 0.068 Uiso 1 1 calc R
C4 C 0.2581(6) 1.0240(5) -0.4381(4) 0.0523(16) Uani 1 1 d .
C5 C 0.1991(7) 1.1037(6) -0.3852(6) 0.0670(19) Uani 1 1 d .
F4 F 0.0782(4) 1.0594(3) -0.3690(3) 0.0929(14) Uani 1 1 d .
F5 F 0.2868(5) 1.1619(4) -0.2959(3) 0.0999(15) Uani 1 1 d .
F6 F 0.1792(4) 1.1770(3) -0.4383(4) 0.0920(14) Uani 1 1 d .
O2 O 0.3713(4) 1.0734(3) -0.4576(3) 0.0532(11) Uani 1 1 d .
Cu2 Cu 0.0000 0.5000 -1.0000 0.0483(3) Uani 1 2 d S
O3 O 0.1520(4) 0.4387(3) -1.0052(3) 0.0525(11) Uani 1 1 d .
C6 C 0.3108(8) 0.3695(6) -1.0691(6) 0.070(2) Uani 1 1 d .
F7 F 0.2363(5) 0.2654(3) -1.0928(4) 0.1013(15) Uani 1 1 d .
F8 F 0.3917(5) 0.3896(4) -0.9760(4) 0.1003(15) Uani 1 1 d .
F9 F 0.3910(5) 0.3821(4) -1.1304(4) 0.1002(15) Uani 1 1 d .
C7 C 0.2126(6) 0.4401(5) -1.0749(5) 0.0565(17) Uani 1 1 d .
C8 C 0.1989(7) 0.4948(5) -1.1524(5) 0.0605(18) Uani 1 1 d .
H8A H 0.2526 0.4892 -1.1982 0.073 Uiso 1 1 calc R
C9 C 0.1093(7) 0.5564(5) -1.1638(5) 0.0568(17) Uani 1 1 d .
C10 C 0.1011(11) 0.6120(9) -1.2506(8) 0.079(2) Uani 1 1 d .
F10 F -0.035(3) 0.599(2) -1.301(2) 0.116(10) Uani 0.50 1 d P
F11 F 0.1481(17) 0.7264(15) -1.2139(17) 0.095(6) Uani 0.50 1 d P
F12 F 0.142(3) 0.569(3) -1.325(2) 0.122(10) Uani 0.50 1 d P
F10A F 0.136(3) 0.707(2) -1.2230(18) 0.180(14) Uani 0.50 1 d P
F11A F 0.204(3) 0.607(3) -1.297(3) 0.113(9) Uani 0.50 1 d P
F12A F -0.018(3) 0.5821(17) -1.3092(16) 0.123(11) Uani 0.50 1 d P
O4 O 0.0305(4) 0.5739(3) -1.1101(3) 0.0527(11) Uani 1 1 d .
O01 O 0.4656(4) 1.0202(3) -0.6587(3) 0.0568(11) Uani 1 1 d .
N1 N 0.3587(6) 1.0371(4) -0.7151(4) 0.0548(13) Uani 1 1 d .
C01 C 0.3590(7) 1.1495(5) -0.7252(5) 0.0555(17) Uani 1 1 d .
C02 C 0.4630(8) 1.1819(5) -0.7870(6) 0.089(3) Uani 1 1 d .
H02A H 0.5573 1.1948 -0.7459 0.134 Uiso 1 1 calc R
H02B H 0.4555 1.2481 -0.8074 0.134 Uiso 1 1 calc R
H02C H 0.4417 1.1233 -0.8465 0.134 Uiso 1 1 calc R
C03 C 0.4080(7) 1.2288(5) -0.6215(5) 0.0658(19) Uani 1 1 d .
H03A H 0.3413 1.2079 -0.5836 0.099 Uiso 1 1 calc R
H03B H 0.4152 1.3024 -0.6295 0.099 Uiso 1 1 calc R
H03C H 0.4987 1.2267 -0.5854 0.099 Uiso 1 1 calc R
C04 C 0.2036(7) 1.1266(5) -0.7824(5) 0.0620(18) Uani 1 1 d .
C05 C 0.1753(9) 1.1886(6) -0.8641(6) 0.099(3) Uani 1 1 d .
H05A H 0.1998 1.2659 -0.8330 0.148 Uiso 1 1 calc R
H05B H 0.0770 1.1611 -0.9010 0.148 Uiso 1 1 calc R
H05C H 0.2310 1.1781 -0.9104 0.148 Uiso 1 1 calc R
C06 C 0.1108(7) 1.1371(6) -0.7113(6) 0.078(2) Uani 1 1 d .
H06A H 0.1330 1.2134 -0.6775 0.117 Uiso 1 1 calc R
H06B H 0.1275 1.0951 -0.6614 0.117 Uiso 1 1 calc R
H06C H 0.0134 1.1093 -0.7502 0.117 Uiso 1 1 calc R
N2 N 0.1635(6) 1.0070(4) -0.8305(4) 0.0661(16) Uani 1 1 d .
O02 O 0.0492(6) 0.9567(4) -0.8975(4) 0.0912(17) Uani 1 1 d .
C07 C 0.2520(7) 0.9590(5) -0.7842(5) 0.0544(16) Uani 1 1 d .
C08 C 0.2354(6) 0.8438(5) -0.8050(4) 0.0527(16) Uani 1 1 d .
C09 C 0.1238(6) 0.7595(5) -0.8784(5) 0.0553(16) Uani 1 1 d .
H09B H 0.0475 0.7708 -0.9215 0.066 Uiso 1 1 calc R
N3 N 0.1428(5) 0.6624(4) -0.8774(4) 0.0562(14) Uani 1 1 d .
N4 N 0.2654(5) 0.6836(4) -0.8043(4) 0.0519(13) Uani 1 1 d .
C041 C 0.3102(7) 0.5916(5) -0.7808(5) 0.072(2) Uani 1 1 d .
H04A H 0.3265 0.5525 -0.8411 0.086 Uiso 1 1 calc R
H04B H 0.2343 0.5411 -0.7645 0.086 Uiso 1 1 calc R
C042 C 0.4389(7) 0.6223(5) -0.6954(5) 0.0573(17) Uani 1 1 d .
H04C H 0.4238 0.6612 -0.6345 0.069 Uiso 1 1 calc R
H04D H 0.5162 0.6717 -0.7114 0.069 Uiso 1 1 calc R
C043 C 0.4772(7) 0.5214(5) -0.6758(5) 0.070(2) Uani 1 1 d .
H04E H 0.4027 0.4755 -0.6545 0.084 Uiso 1 1 calc R
H04F H 0.4826 0.4792 -0.7390 0.084 Uiso 1 1 calc R
C044 C 0.6128(8) 0.5469(6) -0.5970(6) 0.084(2) Uani 1 1 d .
H04G H 0.6310 0.4793 -0.5882 0.126 Uiso 1 1 calc R
H04H H 0.6076 0.5871 -0.5336 0.126 Uiso 1 1 calc R
H04I H 0.6876 0.5909 -0.6182 0.126 Uiso 1 1 calc R
C010 C 0.3205(5) 0.7897(4) -0.7606(4) 0.0519(16) Uani 1 1 d .
H01A H 0.4037 0.8223 -0.7081 0.062 Uiso 1 1 calc R
C1S C 0.4703(5) 1.0183(4) -0.0203(4) 0.094(5) Uiso 0.50 1 d PR
C2S C 0.6067(5) 1.0813(4) -0.0026(4) 0.136(8) Uiso 0.50 1 d PR
H2SA H 0.6268 1.1458 -0.0268 0.163 Uiso 0.50 1 d PR
C3S C 0.7138(5) 1.0509(4) 0.0503(4) 0.102(5) Uiso 0.50 1 d PR
H3SA H 0.8080 1.0944 0.0626 0.123 Uiso 0.50 1 d PR
C4S C 0.6846(5) 0.9575(4) 0.0854(4) 0.079(5) Uiso 0.50 1 d PR
H4SA H 0.7586 0.9365 0.1219 0.095 Uiso 0.50 1 d PR
C5S C 0.5482(5) 0.8945(4) 0.0677(4) 0.113(6) Uiso 0.50 1 d PR
H5SA H 0.5280 0.8300 0.0919 0.135 Uiso 0.50 1 d PR
C6S C 0.4411(5) 0.9249(4) 0.0148(4) 0.086(5) Uiso 0.50 1 d PR
H6SA H 0.3469 0.8814 0.0025 0.103 Uiso 0.50 1 d PR
C7S C 0.3882(5) 1.0687(4) -0.0840(4) 0.251(16) Uiso 0.50 1 d PR
H7SA H 0.4365 1.1244 -0.1097 0.301 Uiso 0.50 1 d PR
C8S C 0.2620(5) 1.0443(4) -0.1067(4) 0.277(19) Uiso 0.50 1 d PR
H8SA H 0.2102 0.9889 -0.0825 0.416 Uiso 0.50 1 d PR
H8SB H 0.2158 1.0807 -0.1485 0.416 Uiso 0.50 1 d PR

loop_
_atom_site_aniso_label
_atom_site_aniso_U_11
_atom_site_aniso_U_22
_atom_site_aniso_U_33
_atom_site_aniso_U_23
_atom_site_aniso_U_13
_atom_site_aniso_U_12
Cu1 0.0334(6) 0.0438(6) 0.0449(6) 0.0058(5) 0.0045(5) 0.0056(5)
O1 0.063(3) 0.061(3) 0.051(3) 0.011(2) 0.015(2) 0.022(2)
C1 0.067(5) 0.069(6) 0.063(5) 0.009(4) 0.012(4) 0.006(5)
F1 0.093(14) 0.055(12) 0.115(11) 0.036(8) 0.034(9) 0.035(8)
F2 0.104(8) 0.072(11) 0.033(9) 0.020(6) 0.000(6) -0.042(7)
F3 0.087(3) 0.068(3) 0.132(4) 0.014(3) 0.042(3) -0.001(2)
F1A 0.078(10) 0.043(10) 0.23(2) 0.029(11) 0.000(11) 0.037(9)
F2A 0.22(2) 0.080(10) 0.057(13) 0.039(8) 0.006(11) -0.035(11)
C2 0.047(4) 0.055(4) 0.054(4) 0.018(3) 0.010(3) 0.009(3)
C3 0.043(4) 0.061(4) 0.060(4) 0.012(4) 0.016(3) 0.007(3)
C4 0.041(4) 0.063(4) 0.046(4) 0.010(3) 0.008(3) 0.009(3)
C5 0.056(5) 0.065(5) 0.072(5) 0.012(4) 0.018(4) 0.008(4)
F4 0.065(3) 0.082(3) 0.131(4) 0.011(3) 0.053(3) 0.009(2)
F5 0.092(3) 0.105(3) 0.081(3) -0.018(3) 0.028(3) 0.015(3)
F6 0.094(3) 0.078(3) 0.129(4) 0.038(3) 0.050(3) 0.046(3)
O2 0.041(2) 0.055(3) 0.059(3) 0.015(2) 0.009(2) 0.010(2)
Cu2 0.0522(7) 0.0437(6) 0.0448(6) 0.0043(5) 0.0167(5) 0.0091(5)
O3 0.061(3) 0.048(2) 0.041(2) -0.0030(19) 0.017(2) 0.012(2)
C6 0.089(6) 0.057(5) 0.079(5) 0.010(4) 0.044(5) 0.032(4)
F7 0.110(4) 0.061(3) 0.144(4) 0.015(3) 0.051(3) 0.038(3)
F8 0.090(3) 0.133(4) 0.084(3) 0.010(3) 0.017(3) 0.062(3)
F9 0.117(4) 0.108(4) 0.124(4) 0.046(3) 0.084(3) 0.064(3)
C7 0.047(4) 0.050(4) 0.058(4) -0.007(3) 0.008(3) 0.009(3)
C8 0.071(5) 0.062(4) 0.063(4) 0.017(4) 0.037(4) 0.026(4)
C9 0.070(5) 0.047(4) 0.047(4) 0.007(3) 0.020(4) 0.007(3)
C10 0.098(7) 0.068(6) 0.084(7) 0.025(6) 0.043(6) 0.027(6)
F10 0.143(19) 0.155(17) 0.115(16) 0.079(14) 0.061(14) 0.105(16)
F11 0.094(9) 0.033(6) 0.158(17) 0.031(8) 0.047(10) 0.007(6)
F12 0.18(3) 0.19(3) 0.099(15) 0.086(16) 0.103(19) 0.14(2)
F10A 0.32(3) 0.11(2) 0.080(13) 0.047(13) 0.017(16) 0.023(19)
F11A 0.124(17) 0.154(18) 0.12(2) 0.093(16) 0.086(15) 0.067(12)
F12A 0.115(16) 0.126(15) 0.064(11) 0.043(10) -0.020(12) -0.047(13)
O4 0.057(3) 0.042(2) 0.053(3) 0.002(2) 0.021(2) 0.008(2)
O01 0.052(3) 0.045(2) 0.066(3) 0.006(2) 0.013(2) 0.011(2)
N1 0.058(4) 0.041(3) 0.066(3) 0.009(3) 0.021(3) 0.014(3)
C01 0.075(5) 0.035(3) 0.055(4) 0.009(3) 0.025(4) 0.009(3)
C02 0.114(7) 0.054(5) 0.097(6) 0.010(4) 0.056(5) 0.003(4)
C03 0.089(5) 0.046(4) 0.063(4) 0.009(3) 0.019(4) 0.024(4)
C04 0.082(5) 0.036(4) 0.061(4) 0.009(3) 0.010(4) 0.017(3)
C05 0.131(7) 0.067(5) 0.090(6) 0.039(5) 0.007(5) 0.024(5)
C06 0.077(5) 0.070(5) 0.091(6) 0.021(4) 0.021(5) 0.032(4)
N2 0.078(4) 0.038(3) 0.068(4) 0.012(3) 0.001(3) 0.011(3)
O02 0.104(4) 0.054(3) 0.086(4) 0.012(3) -0.018(3) 0.015(3)
C07 0.062(4) 0.039(4) 0.054(4) 0.010(3) 0.012(3) 0.006(3)
C08 0.063(4) 0.036(4) 0.050(4) 0.006(3) 0.010(3) 0.009(3)
C09 0.058(4) 0.044(4) 0.058(4) 0.013(3) 0.009(3) 0.012(3)
N3 0.057(3) 0.044(3) 0.061(3) 0.011(3) 0.010(3) 0.009(3)
N4 0.061(3) 0.039(3) 0.054(3) 0.012(3) 0.013(3) 0.015(3)
C041 0.081(5) 0.053(4) 0.072(5) 0.004(4) 0.000(4) 0.029(4)
C042 0.070(5) 0.048(4) 0.054(4) 0.007(3) 0.016(4) 0.022(3)
C043 0.085(5) 0.052(4) 0.068(5) 0.013(4) 0.012(4) 0.024(4)
C044 0.094(6) 0.063(5) 0.089(6) 0.009(4) 0.010(5) 0.035(4)
C010 0.060(4) 0.035(4) 0.049(4) 0.001(3) 0.012(3) 0.005(3)

loop_
_atom_type_symbol
_atom_type_description
_atom_type_scat_dispersion_real
_atom_type_scat_dispersion_imag
_atom_type_scat_source
C C 0.0033 0.0016 'International Tables Vol C Tables 4.2.6.8 and 6.1.1.4'
H H 0.0000 0.0000 'International Tables Vol C Tables 4.2.6.8 and 6.1.1.4'
N N 0.0061 0.0033 'International Tables Vol C Tables 4.2.6.8 and 6.1.1.4'
O O 0.0106 0.0060 'International Tables Vol C Tables 4.2.6.8 and 6.1.1.4'
F F 0.0171 0.0103 'International Tables Vol C Tables 4.2.6.8 and 6.1.1.4'
Cu Cu 0.3201 1.2651 'International Tables Vol C Tables 4.2.6.8 and 6.1.1.4'

loop_
_geom_angle_atom_site_label_1
_geom_angle_atom_site_label_2
_geom_angle_atom_site_label_3
_geom_angle
_geom_angle_site_symmetry_1
_geom_angle_site_symmetry_3
O2 Cu1 O2 180.0 . 2_674
O2 Cu1 O1 89.79(16) . .
O2 Cu1 O1 90.21(16) 2_674 .
O2 Cu1 O1 90.21(16) . 2_674
O2 Cu1 O1 89.79(16) 2_674 2_674
O1 Cu1 O1 179.999(1) . 2_674
O2 Cu1 O01 81.11(15) . 2_674
O2 Cu1 O01 98.89(15) 2_674 2_674
O1 Cu1 O01 85.68(15) . 2_674
O1 Cu1 O01 94.31(15) 2_674 2_674
O2 Cu1 O01 98.89(15) . .
O2 Cu1 O01 81.11(15) 2_674 .
O1 Cu1 O01 94.32(15) . .
O1 Cu1 O01 85.69(15) 2_674 .
O01 Cu1 O01 180.000(1) 2_674 .
C2 O1 Cu1 123.7(4) . .
F1A C1 F2A 104(3) . .
F1A C1 F3 109.3(17) . .
F2A C1 F3 95.7(16) . .
F1A C1 F2 107(2) . .
F2A C1 F2 17.3(15) . .
F3 C1 F2 109.6(11) . .
F1A C1 F1 3(2) . .
F2A C1 F1 106(2) . .
F3 C1 F1 106.3(11) . .
F2 C1 F1 109.9(17) . .
F1A C1 C2 112.8(19) . .
F2A C1 C2 120.2(13) . .
F3 C1 C2 113.5(7) . .
F2 C1 C2 104.0(9) . .
F1 C1 C2 113.4(14) . .
O1 C2 C3 128.3(6) . .
O1 C2 C1 113.1(6) . .
C3 C2 C1 118.6(6) . .
C4 C3 C2 122.3(6) . .
O2 C4 C3 128.9(6) . .
O2 C4 C5 111.6(5) . .
C3 C4 C5 119.5(6) . .
F4 C5 F5 107.0(6) . .
F4 C5 F6 106.2(6) . .
F5 C5 F6 105.5(6) . .
F4 C5 C4 114.9(6) . .
F5 C5 C4 111.7(6) . .
F6 C5 C4 111.0(6) . .
C4 O2 Cu1 124.0(4) . .
O3 Cu2 O3 179.999(2) . 2_563
O3 Cu2 O4 87.71(17) . 2_563
O3 Cu2 O4 92.29(17) 2_563 2_563
O3 Cu2 O4 92.29(17) . .
O3 Cu2 O4 87.71(17) 2_563 .
O4 Cu2 O4 179.999(2) 2_563 .
O3 Cu2 N3 94.62(17) . .
O3 Cu2 N3 85.37(17) 2_563 .
O4 Cu2 N3 89.73(16) 2_563 .
O4 Cu2 N3 90.27(16) . .
O3 Cu2 N3 85.38(17) . 2_563
O3 Cu2 N3 94.63(17) 2_563 2_563
O4 Cu2 N3 90.27(16) 2_563 2_563
O4 Cu2 N3 89.73(16) . 2_563
N3 Cu2 N3 179.999(1) . 2_563
C7 O3 Cu2 123.8(4) . .
F9 C6 F7 107.5(6) . .
F9 C6 F8 108.4(6) . .
F7 C6 F8 106.2(6) . .
F9 C6 C7 113.7(6) . .
F7 C6 C7 109.4(6) . .
F8 C6 C7 111.2(6) . .
O3 C7 C8 128.7(6) . .
O3 C7 C6 112.2(6) . .
C8 C7 C6 119.2(6) . .
C9 C8 C7 122.1(6) . .
O4 C9 C8 128.1(6) . .
O4 C9 C10 113.7(7) . .
C8 C9 C10 118.2(7) . .
F10A C10 F12A 108(2) . .
F10A C10 F12 119(2) . .
F12A C10 F12 88(2) . .
F10A C10 F10 96.8(19) . .
F12A C10 F10 13(2) . .
F12 C10 F10 99.6(19) . .
F10A C10 F11A 96(2) . .
F12A C10 F11A 114(2) . .
F12 C10 F11A 29(2) . .
F10 C10 F11A 123.8(19) . .
F10A C10 F11 3(2) . .
F12A C10 F11 110.4(16) . .
F12 C10 F11 119.0(17) . .
F10 C10 F11 99.1(14) . .
F11A C10 F11 95.9(16) . .
F10A C10 C9 112.4(14) . .
F12A C10 C9 112.5(12) . .
F12 C10 C9 114.7(16) . .
F10 C10 C9 112.1(14) . .
F11A C10 C9 112.4(17) . .
F11 C10 C9 110.4(12) . .
F11A F12 C10 81(5) . .
F11A F12 F12A 121(6) . .
C10 F12 F12A 44.6(12) . .
F12 F11A C10 69(5) . .
C10 F12A F12 47.6(16) . .
C9 O4 Cu2 123.9(4) . .
N1 O01 Cu1 128.5(3) . .
O01 N1 C07 124.9(5) . .
O01 N1 C01 121.6(5) . .
C07 N1 C01 112.2(5) . .
N1 C01 C03 110.5(5) . .
N1 C01 C02 105.0(5) . .
C03 C01 C02 110.3(5) . .
N1 C01 C04 100.5(5) . .
C03 C01 C04 114.9(5) . .
C02 C01 C04 114.7(6) . .
N2 C04 C05 109.5(5) . .
N2 C04 C06 105.8(5) . .
C05 C04 C06 110.5(6) . .
N2 C04 C01 100.7(5) . .
C05 C04 C01 116.4(6) . .
C06 C04 C01 113.0(5) . .
O02 N2 C07 125.0(5) . .
O02 N2 C04 122.2(6) . .
C07 N2 C04 112.1(5) . .
N1 C07 N2 108.4(5) . .
N1 C07 C08 125.6(6) . .
N2 C07 C08 126.0(6) . .
C010 C08 C09 104.4(5) . .
C010 C08 C07 129.0(5) . .
C09 C08 C07 126.6(6) . .
N3 C09 C08 110.3(6) . .
C09 N3 N4 105.4(5) . .
C09 N3 Cu2 122.7(4) . .
N4 N3 Cu2 131.3(4) . .
C010 N4 N3 111.4(5) . .
C010 N4 C041 130.0(5) . .
N3 N4 C041 118.4(5) . .
N4 C041 C042 114.4(5) . .
C041 C042 C043 110.8(5) . .
C044 C043 C042 113.6(6) . .
N4 C010 C08 108.5(5) . .
C6S C1S C1S 86.8(8) 2_675 2_675
C6S C1S C6S 133.0(6) 2_675 .
C1S C1S C6S 46.2(5) 2_675 .
C6S C1S C2S 13.0(6) 2_675 .
C1S C1S C2S 73.8(5) 2_675 .
C6S C1S C2S 120.0 . .
C6S C1S C5S 65.8(5) 2_675 2_675
C1S C1S C5S 152.5(9) 2_675 2_675
C6S C1S C5S 161.2(4) . 2_675
C2S C1S C5S 78.8(4) . 2_675
C6S C1S C7S 92.1(6) 2_675 .
C1S C1S C7S 176.3(5) 2_675 .
C6S C1S C7S 134.8 . .
C2S C1S C7S 104.9 . .
C5S C1S C7S 26.7(4) 2_675 .
C6S C1S C2S 151.4(10) 2_675 2_675
C1S C1S C2S 64.7(5) 2_675 2_675
C6S C1S C2S 18.5(4) . 2_675
C2S C1S C2S 138.5(4) . 2_675
C5S C1S C2S 142.7(8) 2_675 2_675
C7S C1S C2S 116.5(4) . 2_675
C6S C1S C4S 114.7(8) 2_675 2_675
C1S C1S C4S 158.4(8) 2_675 2_675
C6S C1S C4S 112.3(3) . 2_675
C2S C1S C4S 127.7(3) . 2_675
C5S C1S C4S 49.0(3) 2_675 2_675
C7S C1S C4S 23.3(3) . 2_675
C2S C1S C4S 93.8(5) 2_675 2_675
C6S C1S C3S 159.8(9) 2_675 2_675
C1S C1S C3S 113.3(7) 2_675 2_675
C6S C1S C3S 67.1(3) . 2_675
C2S C1S C3S 172.8(3) . 2_675
C5S C1S C3S 94.1(6) 2_675 2_675
C7S C1S C3S 68.0(3) . 2_675
C2S C1S C3S 48.6(3) 2_675 2_675
C4S C1S C3S 45.1(3) 2_675 2_675
C6S C2S C1S 28.8(12) 2_675 .
C6S C2S C3S 148.7(12) 2_675 .
C1S C2S C3S 120.0 . .
C6S C2S C1S 70.2(11) 2_675 2_675
C1S C2S C1S 41.5(4) . 2_675
C3S C2S C1S 78.5(4) . 2_675
C6S C2S C5S 23.6(9) 2_675 2_675
C1S C2S C5S 52.3(3) . 2_675
C3S C2S C5S 172.2(3) . 2_675
C1S C2S C5S 93.7(5) 2_675 2_675
C4S C3S C2S 120.0 . .
C4S C3S C8S 20.0(3) . 2_675
C2S C3S C8S 140.0(3) . 2_675
C4S C3S C6S 112.3(3) . 2_675
C2S C3S C6S 7.8(3) . 2_675
C8S C3S C6S 132.2(6) 2_675 2_675
C4S C3S C1S 67.1(3) . 2_675
C2S C3S C1S 52.9(3) . 2_675
C8S C3S C1S 87.1(4) 2_675 2_675
C6S C3S C1S 45.1(3) 2_675 2_675
C4S C3S C7S 20.7(3) . 2_675
C2S C3S C7S 99.7(3) . 2_675
C8S C3S C7S 40.4(2) 2_675 2_675
C6S C3S C7S 91.9(4) 2_675 2_675
C1S C3S C7S 46.9(2) 2_675 2_675
C8S C4S C7S 135.1(16) 2_675 2_675
C8S C4S C3S 105.0(9) 2_675 .
C7S C4S C3S 117.9(8) 2_675 .
C8S C4S C5S 135.0(9) 2_675 .
C7S C4S C5S 10.6(8) 2_675 .
C3S C4S C5S 120.0 . .
C8S C4S C1S 172.4(12) 2_675 2_675
C7S C4S C1S 51.3(7) 2_675 2_675
C3S C4S C1S 67.7(3) . 2_675
C5S C4S C1S 52.3(3) . 2_675
C7S C5S C6S 117.6(9) 2_675 .
C7S C5S C4S 11.7(8) 2_675 .
C6S C5S C4S 120.0 . .
C7S C5S C1S 77.1(8) 2_675 2_675
C6S C5S C1S 41.2(4) . 2_675
C4S C5S C1S 78.8(4) . 2_675
C7S C5S C2S 125.0(11) 2_675 2_675
C6S C5S C2S 7.8(3) . 2_675
C4S C5S C2S 127.7(3) . 2_675
C1S C5S C2S 49.0(3) 2_675 2_675
C7S C5S C8S 18.2(6) 2_675 2_675
C6S C5S C8S 132.8(3) . 2_675
C4S C5S C8S 12.8(3) . 2_675
C1S C5S C8S 91.6(5) 2_675 2_675
C2S C5S C8S 140.6(6) 2_675 2_675
C2S C6S C1S 138.2(17) 2_675 2_675
C2S C6S C5S 148.7(12) 2_675 .
C1S C6S C5S 73.0(6) 2_675 .
C2S C6S C1S 91.3(12) 2_675 .
C1S C6S C1S 47.0(6) 2_675 .
C5S C6S C1S 120.0 . .
C2S C6S C7S 166.0(15) 2_675 2_675
C1S C6S C7S 54.1(5) 2_675 2_675
C5S C6S C7S 19.4(3) . 2_675
C1S C6S C7S 101.1(3) . 2_675
C2S C6S C3S 23.6(9) 2_675 2_675
C1S C6S C3S 114.7(8) 2_675 2_675
C5S C6S C3S 172.2(3) . 2_675
C1S C6S C3S 67.7(3) . 2_675
C7S C6S C3S 167.8(6) 2_675 2_675
C5S C7S C4S 157.7(16) 2_675 2_675
C5S C7S C8S 151.9(9) 2_675 .
C4S C7S C8S 19.5(8) 2_675 .
C5S C7S C1S 76.1(9) 2_675 .
C4S C7S C1S 105.4(8) 2_675 .
C8S C7S C1S 124.8 . .
C5S C7S C6S 43.0(7) 2_675 2_675
C4S C7S C6S 138.0(10) 2_675 2_675
C8S C7S C6S 157.4(3) . 2_675
C1S C7S C6S 33.8(3) . 2_675
C5S C7S C3S 139.1(12) 2_675 2_675
C4S C7S C3S 41.4(6) 2_675 2_675
C8S C7S C3S 60.2(3) . 2_675
C1S C7S C3S 65.0(3) . 2_675
C6S C7S C3S 98.8(5) 2_675 2_675
C4S C8S C7S 25.3(9) 2_675 .
C4S C8S C3S 55.0(8) 2_675 2_675
C7S C8S C3S 79.4(3) . 2_675
C4S C8S C5S 32.2(7) 2_675 2_675
C7S C8S C5S 9.9(3) . 2_675
C3S C8S C5S 87.2(5) 2_675 2_675

loop_
_geom_bond_atom_site_label_1
_geom_bond_atom_site_label_2
_geom_bond_distance
_geom_bond_site_symmetry_2
Cu1 O2 1.979(4) .
Cu1 O2 1.979(4) 2_674
Cu1 O1 2.067(4) .
Cu1 O1 2.067(4) 2_674
Cu1 O01 2.263(4) 2_674
Cu1 O01 2.263(4) .
O1 C2 1.261(7) .
C1 F1A 1.15(4) .
C1 F2A 1.20(3) .
C1 F3 1.352(8) .
C1 F2 1.45(2) .
C1 F1 1.48(3) .
C1 C2 1.541(9) .
C2 C3 1.392(8) .
C3 C4 1.372(8) .
C4 O2 1.303(6) .
C4 C5 1.520(9) .
C5 F4 1.330(7) .
C5 F5 1.348(8) .
C5 F6 1.348(8) .
Cu2 O3 1.965(4) .
Cu2 O3 1.965(4) 2_563
Cu2 O4 2.009(4) 2_563
Cu2 O4 2.009(4) .
Cu2 N3 2.398(5) .
Cu2 N3 2.398(5) 2_563
O3 C7 1.280(7) .
C6 F9 1.330(7) .
C6 F7 1.331(8) .
C6 F8 1.337(8) .
C6 C7 1.550(9) .
C7 C8 1.410(9) .
C8 C9 1.388(9) .
C9 O4 1.270(7) .
C9 C10 1.529(10) .
C10 F10A 1.18(3) .
C10 F12A 1.25(2) .
C10 F12 1.31(3) .
C10 F10 1.39(3) .
C10 F11A 1.39(3) .
C10 F11 1.42(2) .
F12 F11A 0.69(5) .
F12 F12A 1.78(4) .
O01 N1 1.313(6) .
N1 C07 1.355(7) .
N1 C01 1.512(7) .
C01 C03 1.541(8) .
C01 C02 1.555(8) .
C01 C04 1.567(9) .
C04 N2 1.513(8) .
C04 C05 1.543(9) .
C04 C06 1.553(9) .
N2 O02 1.279(6) .
N2 C07 1.361(8) .
C07 C08 1.453(8) .
C08 C010 1.386(8) .
C08 C09 1.439(8) .
C09 N3 1.346(7) .
N3 N4 1.384(6) .
N4 C010 1.342(6) .
N4 C041 1.469(7) .
C041 C042 1.503(8) .
C042 C043 1.534(8) .
C043 C044 1.511(9) .
C1S C6S 1.005(9) 2_675
C1S C1S 1.019(11) 2_675
C1S C6S 1.3900 .
C1S C2S 1.3901 .
C1S C5S 1.457(10) 2_675
C1S C7S 1.4631 .
C1S C2S 1.477(9) 2_675
C1S C4S 1.807(11) 2_675
C1S C3S 1.815(10) 2_675
C2S C6S 0.469(10) 2_675
C2S C3S 1.3901 .
C2S C1S 1.477(9) 2_675
C2S C5S 1.807(11) 2_675
C3S C4S 1.3900 .
C3S C8S 1.639(10) 2_675
C3S C6S 1.808(11) 2_675
C3S C1S 1.815(10) 2_675
C3S C7S 1.857(9) 2_675
C4S C8S 0.580(11) 2_675
C4S C7S 0.742(10) 2_675
C4S C5S 1.3900 .
C4S C1S 1.807(11) 2_675
C5S C7S 0.675(10) 2_675
C5S C6S 1.3898 .
C5S C1S 1.457(10) 2_675
C5S C2S 1.807(11) 2_675
C5S C8S 1.846(10) 2_675
C6S C2S 0.469(10) 2_675
C6S C1S 1.005(9) 2_675
C6S C7S 1.805(11) 2_675
C6S C3S 1.808(11) 2_675
C7S C5S 0.675(10) 2_675
C7S C4S 0.742(10) 2_675
C7S C8S 1.2229 .
C7S C6S 1.805(11) 2_675
C7S C3S 1.857(9) 2_675
C8S C4S 0.580(11) 2_675
C8S C3S 1.639(10) 2_675
C8S C5S 1.846(10) 2_675
